data_1572188
loop_
_publ_author_name
'Delano, 4th, Francis'
'Benner, Florian'
'Jang, Seoyun'
'Greer, Samuel M.'
'Demir, Selvan'

_publ_section_title
;
 Construction of intermolecular &#x3c3;-hole interactions in rare earth
 metallocene complexes using a 2,3,4,5-tetraiodopyrrolyl anion.
;
_journal_issue 33
_journal_name_full 'Chemical science'
_journal_page_first 13389
_journal_page_last 13404
_journal_paper_doi 10.1039/d4sc03786c
_journal_volume 15
_journal_year 2024
_chemical_formula_moiety 'C24 H30 Dy I4 N, C H2 Cl2'
_chemical_formula_sum 'C25 H32 Cl2 Dy I4 N'
_chemical_formula_weight 1087.51
_space_group_crystal_system monoclinic
_space_group_IT_number 14
_space_group_name_Hall '-P 2ybc'
_space_group_name_H-M_alt 'P 1 21/c 1'
_atom_sites_solution_hydrogens geom
_atom_sites_solution_primary dual
_audit_creation_date 2023-07-10
_audit_creation_method
;
Olex2 1.5
(compiled 2023.03.06 svn.rbb2c1857 for OlexSys, GUI svn.r6748)
;
_audit_update_record
;
2024-04-22 deposited with the CCDC.	2024-07-25 downloaded from the CCDC.
;
_cell_angle_alpha 90
_cell_angle_beta 101.4755(17)
_cell_angle_gamma 90
_cell_formula_units_Z 4
_cell_length_a 10.31657(18)
_cell_length_b 14.2556(2)
_cell_length_c 21.2459(4)
_cell_measurement_reflns_used 22031
_cell_measurement_temperature 110.01(10)
_cell_measurement_theta_max 31.6560
_cell_measurement_theta_min 2.8550
_cell_volume 3062.15(9)
_computing_cell_refinement 'CrysAlisPro 1.171.42.93a (Rigaku OD, 2023)'
_computing_data_collection 'CrysAlisPro 1.171.42.93a (Rigaku OD, 2023)'
_computing_data_reduction 'CrysAlisPro 1.171.42.93a (Rigaku OD, 2023)'
_computing_molecular_graphics 'Olex2 1.5 (Dolomanov et al., 2009)'
_computing_publication_material 'Olex2 1.5 (Dolomanov et al., 2009)'
_computing_structure_refinement 'SHELXL 2018/3 (Sheldrick, 2015)'
_computing_structure_solution 'SHELXT  (Sheldrick, 2015)'
_diffrn_ambient_temperature 110.01(10)
_diffrn_detector 'Hybrid Pixel Array Detector'
_diffrn_detector_area_resol_mean 10.0000
_diffrn_detector_type HyPix
_diffrn_measured_fraction_theta_full 0.999
_diffrn_measured_fraction_theta_max 0.838
_diffrn_measurement_details
;
List of Runs (angles in degrees, time in seconds):

  # Type    Start    End  Width  t~exp~   \w     \q     \k     \f   Frames
#--------------------------------------------------------------------------
  1  \w      4.00  29.00   0.50    1.50    --    6.58 -78.00 129.00   50
  2  \w    -39.00 -12.00   0.50    1.50    --   -7.98 -78.00 129.00   54
  3  \w    -28.00  19.00   0.50    1.50    --   -7.98  78.00-104.00   94
  4  \w      0.00  35.00   0.50    1.50    --    6.58 -99.00 120.00   70
  5  \w      6.00  39.00   0.50    1.50    --    6.58 -99.00-120.00   66
  6  \w    -11.00  15.00   0.50    1.50    --    6.58 -77.00  60.00   52
  7  \w      2.00  38.00   0.50    1.50    --    6.58  57.00 -90.00   72
  8  \w    -31.00   7.00   0.50    1.50    --   -7.98 -57.00  30.00   76
  9  \w    -23.00  15.00   0.50    1.50    --   -7.98  77.00 -60.00   76
 10  \w    -28.00   7.00   0.50    1.50    --   -7.98 -57.00  60.00   70
 11  \w    -15.00  15.00   0.50    1.50    --   -7.98 -77.00 -30.00   60
;
_diffrn_measurement_device 'four-circle diffractometer'
_diffrn_measurement_device_type 'XtaLAB Synergy, Dualflex, HyPix'
_diffrn_measurement_method '\w scans'
_diffrn_orient_matrix_type 'CrysAlisPro convention (1999,Acta A55,543-557)'
_diffrn_orient_matrix_UB_11 0.0373890000
_diffrn_orient_matrix_UB_12 0.0410200000
_diffrn_orient_matrix_UB_13 0.0099705000
_diffrn_orient_matrix_UB_21 0.0047967000
_diffrn_orient_matrix_UB_22 0.0090581000
_diffrn_orient_matrix_UB_23 -0.0322936000
_diffrn_orient_matrix_UB_31 -0.0591347000
_diffrn_orient_matrix_UB_32 0.0266728000
_diffrn_orient_matrix_UB_33 -0.0043660000
_diffrn_radiation_monochromator mirror
_diffrn_radiation_probe x-ray
_diffrn_radiation_type 'Mo K\a'
_diffrn_radiation_wavelength 0.71073
_diffrn_reflns_av_R_equivalents 0.0526
_diffrn_reflns_av_unetI/netI 0.0428
_diffrn_reflns_Laue_measured_fraction_full 0.999
_diffrn_reflns_Laue_measured_fraction_max 0.838
_diffrn_reflns_limit_h_max 14
_diffrn_reflns_limit_h_min -13
_diffrn_reflns_limit_k_max 21
_diffrn_reflns_limit_k_min -19
_diffrn_reflns_limit_l_max 31
_diffrn_reflns_limit_l_min -28
_diffrn_reflns_number 37662
_diffrn_reflns_point_group_measured_fraction_full 0.999
_diffrn_reflns_point_group_measured_fraction_max 0.838
_diffrn_reflns_theta_full 25.242
_diffrn_reflns_theta_max 31.735
_diffrn_reflns_theta_min 2.470
_diffrn_source 'micro-focus sealed X-ray tube'
_diffrn_source_type 'PhotonJet (Mo) X-ray Source'
_exptl_absorpt_coefficient_mu 6.662
_exptl_absorpt_correction_T_max 1.000
_exptl_absorpt_correction_T_min 0.220
_exptl_absorpt_correction_type gaussian
_exptl_absorpt_process_details
;
CrysAlisPro 1.171.42.93a (Rigaku Oxford Diffraction, 2023)
Numerical absorption correction based on gaussian integration over
a multifaceted crystal model
Empirical absorption correction using spherical harmonics,
implemented in SCALE3 ABSPACK scaling algorithm.
;
_exptl_crystal_colour green
_exptl_crystal_colour_primary green
_exptl_crystal_density_diffrn 2.359
_exptl_crystal_description plate
_exptl_crystal_F_000 2004
_exptl_crystal_size_max 0.353
_exptl_crystal_size_mid 0.275
_exptl_crystal_size_min 0.111
_refine_diff_density_max 1.511
_refine_diff_density_min -1.747
_refine_diff_density_rms 0.203
_refine_ls_extinction_method none
_refine_ls_goodness_of_fit_ref 1.041
_refine_ls_hydrogen_treatment constr
_refine_ls_matrix_type full
_refine_ls_number_parameters 317
_refine_ls_number_reflns 8713
_refine_ls_number_restraints 6
_refine_ls_restrained_S_all 1.041
_refine_ls_R_factor_all 0.0389
_refine_ls_R_factor_gt 0.0308
_refine_ls_shift/su_max 0.005
_refine_ls_shift/su_mean 0.000
_refine_ls_structure_factor_coef Fsqd
_refine_ls_weighting_details 'w=1/[\s^2^(Fo^2^)+(0.0406P)^2^] where P=(Fo^2^+2Fc^2^)/3'
_refine_ls_weighting_scheme calc
_refine_ls_wR_factor_gt 0.0733
_refine_ls_wR_factor_ref 0.0770
_reflns_Friedel_coverage 0.000
_reflns_number_gt 7451
_reflns_number_total 8713
_reflns_threshold_expression 'I > 2\s(I)'
_cod_data_source_file d4sc03786c2.cif
_cod_data_source_block Cpstar2DyTIP110K
_cod_depositor_comments 'Adding full bibliography for 1572175--1572199.cif.'
_cod_database_code 1572188
_shelx_shelxl_version_number 2018/3
_chemical_oxdiff_formula C25H32Cl2DyI4N
_shelx_space_group_comment
;
The symmetry employed for this shelxl refinement is uniquely defined
by the following loop, which should always be used as a source of
symmetry information in preference to the above space-group names.
They are only intended as comments.
;
_shelx_estimated_absorpt_t_max 0.525
_shelx_estimated_absorpt_t_min 0.202
_olex2_refinement_description
;
1. Fixed Uiso
 At 1.2 times of:
  All C(H,H,H,H) groups
 At 1.5 times of:
  All C(H,H,H) groups
2. Uiso/Uaniso restraints and constraints
Cl1B \\sim Cl1A: within 2A with sigma of 0.04 and sigma for terminal atoms of
0.08 within 2A
3. Others
 Fixed Sof: Cl1A(0.5) H26C(0.5) H26D(0.5) H26A(0.5) H26B(0.5) Cl1B(0.5)
4.a Secondary CH2 refined with riding coordinates:
 C26(H26C,H26D), C26(H26A,H26B)
4.b Idealised Me refined as rotating group:
 C21(H21A,H21B,H21C), C25(H25A,H25B,H25C), C15(H15A,H15B,H15C), C12(H12A,H12B,
 H12C), C11(H11A,H11B,H11C), C14(H14A,H14B,H14C), C22(H22A,H22B,H22C), C23(H23A,
 H23B,H23C), C13(H13A,H13B,H13C), C24(H24A,H24B,H24C)
;
_olex2_submission_special_instructions 'No special instructions were received'
_oxdiff_exptl_absorpt_empirical_details
;
Empirical correction (ABSPACK) includes:
- Absorption correction using spherical harmonics
- Frame scaling
- Detector area scaling
;
_oxdiff_exptl_absorpt_empirical_full_max 2.387
_oxdiff_exptl_absorpt_empirical_full_min 0.675

loop_
_space_group_symop_operation_xyz
'x, y, z'
'-x, y+1/2, -z+1/2'
'-x, -y, -z'
'x, -y-1/2, z-1/2'

loop_
_atom_site_label
_atom_site_type_symbol
_atom_site_fract_x
_atom_site_fract_y
_atom_site_fract_z
_atom_site_U_iso_or_equiv
_atom_site_adp_type
_atom_site_occupancy
_atom_site_site_symmetry_order
_atom_site_calc_flag
_atom_site_refinement_flags_posn
_atom_site_refinement_flags_adp
_atom_site_refinement_flags_occupancy
_atom_site_disorder_assembly
_atom_site_disorder_group
Dy1 Dy 0.80546(2) 0.71281(2) 0.33983(2) 0.01230(5) Uani 1 1 d . . . . .
I1 I 0.52578(2) 0.61181(2) 0.28355(2) 0.01686(6) Uani 1 1 d . . . . .
I4 I 0.81912(2) 0.93973(2) 0.20170(2) 0.01942(6) Uani 1 1 d . . . . .
I3 I 0.48103(2) 0.93363(2) 0.08134(2) 0.01969(6) Uani 1 1 d . . . . .
I2 I 0.29087(2) 0.71622(2) 0.13177(2) 0.02673(7) Uani 1 1 d . . . . .
Cl2 Cl 0.61097(11) 0.63023(8) 0.07991(5) 0.0329(2) Uani 1 1 d . . . . .
Cl1A Cl 0.6868(9) 0.4452(5) 0.0385(4) 0.080(2) Uani 0.5 1 d . U P A 1
N1 N 0.6766(3) 0.77255(19) 0.24270(14) 0.0149(6) Uani 1 1 d . . . . .
C5 C 0.6669(3) 0.8438(2) 0.19892(17) 0.0149(6) Uani 1 1 d . . . . .
C2 C 0.5596(3) 0.7254(2) 0.22701(17) 0.0155(7) Uani 1 1 d . . . . .
C10 C 0.9581(3) 0.6478(2) 0.26277(17) 0.0157(7) Uani 1 1 d . . . . .
C6 C 0.8864(3) 0.5688(2) 0.27832(17) 0.0151(7) Uani 1 1 d . . . . .
C8 C 1.0300(3) 0.6176(3) 0.37000(18) 0.0204(7) Uani 1 1 d . . . . .
C21 C 0.5183(4) 0.7406(3) 0.4240(2) 0.0227(8) Uani 1 1 d . . . . .
H21A H 0.456290 0.760396 0.385110 0.034 Uiso 1 1 calc R U . . .
H21B H 0.491706 0.768040 0.461767 0.034 Uiso 1 1 calc R U . . .
H21C H 0.517525 0.672031 0.427208 0.034 Uiso 1 1 calc R U . . .
C20 C 0.6872(4) 0.8540(2) 0.38690(17) 0.0171(7) Uani 1 1 d . . . . .
C19 C 0.8255(4) 0.8701(2) 0.40585(17) 0.0180(7) Uani 1 1 d . . . . .
C4 C 0.5457(3) 0.8418(2) 0.15651(17) 0.0158(6) Uani 1 1 d . . . . .
C9 C 1.0455(3) 0.6780(2) 0.31944(19) 0.0193(7) Uani 1 1 d . . . . .
C3 C 0.4757(3) 0.7646(2) 0.17497(18) 0.0167(7) Uani 1 1 d . . . . .
C16 C 0.6563(3) 0.7735(2) 0.42065(17) 0.0152(7) Uani 1 1 d . . . . .
C25 C 0.5885(4) 0.9167(3) 0.3442(2) 0.0283(9) Uani 1 1 d . . . . .
H25A H 0.634804 0.955792 0.317765 0.042 Uiso 1 1 calc R U . . .
H25B H 0.544400 0.956936 0.370857 0.042 Uiso 1 1 calc R U . . .
H25C H 0.522527 0.877900 0.316275 0.042 Uiso 1 1 calc R U . . .
C15 C 0.9518(4) 0.6837(3) 0.19577(19) 0.0264(8) Uani 1 1 d . . . . .
H15A H 0.859182 0.693074 0.174735 0.040 Uiso 1 1 calc R U . . .
H15B H 0.992805 0.638032 0.171322 0.040 Uiso 1 1 calc R U . . .
H15C H 0.999242 0.743517 0.197533 0.040 Uiso 1 1 calc R U . . .
C12 C 0.8872(4) 0.4697(3) 0.3813(2) 0.0305(9) Uani 1 1 d . . . . .
H12A H 0.889135 0.488697 0.425837 0.046 Uiso 1 1 calc R U . . .
H12B H 0.947081 0.416431 0.380817 0.046 Uiso 1 1 calc R U . . .
H12C H 0.796990 0.451225 0.361089 0.046 Uiso 1 1 calc R U . . .
C11 C 0.7990(4) 0.5077(3) 0.2299(2) 0.0277(9) Uani 1 1 d . . . . .
H11A H 0.752759 0.462427 0.252253 0.042 Uiso 1 1 calc R U . . .
H11B H 0.853212 0.474035 0.204269 0.042 Uiso 1 1 calc R U . . .
H11C H 0.734147 0.546828 0.201586 0.042 Uiso 1 1 calc R U . . .
C14 C 1.1481(4) 0.7540(3) 0.3222(2) 0.0326(10) Uani 1 1 d . . . . .
H14A H 1.111765 0.805256 0.293257 0.049 Uiso 1 1 calc R U . . .
H14B H 1.226532 0.728243 0.308903 0.049 Uiso 1 1 calc R U . . .
H14C H 1.172685 0.777918 0.366201 0.049 Uiso 1 1 calc R U . . .
C17 C 0.7747(3) 0.7392(2) 0.45993(17) 0.0156(6) Uani 1 1 d . . . . .
C18 C 0.8793(3) 0.8000(2) 0.45132(17) 0.0163(7) Uani 1 1 d . . . . .
C22 C 0.7846(4) 0.6605(3) 0.50690(19) 0.0244(8) Uani 1 1 d . . . . .
H22A H 0.725142 0.609637 0.488358 0.037 Uiso 1 1 calc R U . . .
H22B H 0.759467 0.682814 0.546410 0.037 Uiso 1 1 calc R U . . .
H22C H 0.875804 0.637175 0.516771 0.037 Uiso 1 1 calc R U . . .
C7 C 0.9306(4) 0.5503(2) 0.34495(19) 0.0199(7) Uani 1 1 d . . . . .
C23 C 1.0144(4) 0.8036(3) 0.4929(2) 0.0258(8) Uani 1 1 d . . . . .
H23A H 1.034743 0.743033 0.514498 0.039 Uiso 1 1 calc R U . . .
H23B H 1.017328 0.853072 0.525208 0.039 Uiso 1 1 calc R U . . .
H23C H 1.079779 0.817001 0.466397 0.039 Uiso 1 1 calc R U . . .
C13 C 1.1203(5) 0.6090(3) 0.4344(2) 0.0365(11) Uani 1 1 d . . . . .
H13A H 1.172638 0.666508 0.443747 0.055 Uiso 1 1 calc R U . . .
H13B H 1.179682 0.555425 0.434077 0.055 Uiso 1 1 calc R U . . .
H13C H 1.067603 0.599417 0.467497 0.055 Uiso 1 1 calc R U . . .
C24 C 0.9022(4) 0.9539(3) 0.3895(2) 0.0267(8) Uani 1 1 d . . . . .
H24A H 0.983520 0.932535 0.376761 0.040 Uiso 1 1 calc R U . . .
H24B H 0.924630 0.994924 0.427072 0.040 Uiso 1 1 calc R U . . .
H24C H 0.848002 0.988682 0.353893 0.040 Uiso 1 1 calc R U . . .
C26 C 0.7072(9) 0.5598(3) 0.0405(4) 0.077(3) Uani 1 1 d . . . . .
H26C H 0.693562 0.581812 -0.004521 0.092 Uiso 0.5 1 calc R U P A 1
H26D H 0.800905 0.572132 0.060179 0.092 Uiso 0.5 1 calc R U P A 1
H26A H 0.679922 0.570209 -0.006334 0.092 Uiso 0.5 1 calc R U P A -1
H26B H 0.800763 0.579329 0.053460 0.092 Uiso 0.5 1 calc R U P A -1
Cl1B Cl 0.6958(8) 0.4422(5) 0.0559(3) 0.0372(12) Uani 0.5 1 d . U P A -1

loop_
_atom_site_aniso_label
_atom_site_aniso_U_11
_atom_site_aniso_U_22
_atom_site_aniso_U_33
_atom_site_aniso_U_23
_atom_site_aniso_U_13
_atom_site_aniso_U_12
Dy1 0.01270(9) 0.01160(8) 0.01164(8) -0.00053(5) 0.00012(6) 0.00177(5)
I1 0.01791(12) 0.01464(11) 0.01755(12) 0.00087(8) 0.00239(8) -0.00436(7)
I4 0.01757(12) 0.01745(11) 0.02283(13) 0.00278(8) 0.00303(9) -0.00422(8)
I3 0.02264(13) 0.02018(12) 0.01543(12) 0.00422(8) 0.00180(9) 0.00635(8)
I2 0.01526(12) 0.02468(13) 0.03511(16) 0.00111(10) -0.00744(10) -0.00312(8)
Cl2 0.0369(6) 0.0363(5) 0.0255(5) 0.0034(4) 0.0061(4) 0.0131(4)
Cl1A 0.048(3) 0.027(3) 0.155(7) -0.025(4) -0.001(4) 0.0015(18)
N1 0.0145(14) 0.0159(13) 0.0141(14) 0.0011(11) 0.0022(11) -0.0021(10)
C5 0.0155(16) 0.0117(14) 0.0178(17) 0.0007(12) 0.0041(13) -0.0014(12)
C2 0.0142(16) 0.0151(15) 0.0170(17) 0.0000(13) 0.0027(13) -0.0019(12)
C10 0.0162(17) 0.0131(15) 0.0188(17) 0.0018(12) 0.0058(13) 0.0037(12)
C6 0.0168(16) 0.0095(14) 0.0190(17) -0.0035(12) 0.0036(13) -0.0001(11)
C8 0.0152(17) 0.0242(18) 0.0195(18) -0.0036(14) -0.0023(13) 0.0110(13)
C21 0.0173(18) 0.0258(19) 0.026(2) -0.0045(15) 0.0067(15) -0.0010(14)
C20 0.0234(18) 0.0135(15) 0.0140(16) -0.0031(13) 0.0031(13) 0.0056(13)
C19 0.0218(18) 0.0164(16) 0.0162(17) -0.0025(13) 0.0049(14) 0.0017(13)
C4 0.0150(16) 0.0159(16) 0.0168(17) 0.0013(13) 0.0040(13) 0.0028(12)
C9 0.0129(16) 0.0174(16) 0.028(2) -0.0061(14) 0.0045(14) 0.0010(12)
C3 0.0148(16) 0.0163(15) 0.0179(17) 0.0001(13) 0.0001(13) 0.0007(12)
C16 0.0172(17) 0.0143(15) 0.0141(16) -0.0009(12) 0.0033(13) 0.0037(12)
C25 0.033(2) 0.028(2) 0.024(2) 0.0002(16) 0.0038(17) 0.0157(16)
C15 0.030(2) 0.030(2) 0.021(2) 0.0033(16) 0.0103(16) 0.0046(16)
C12 0.036(2) 0.024(2) 0.036(2) 0.0127(17) 0.0172(19) 0.0094(17)
C11 0.024(2) 0.026(2) 0.032(2) -0.0154(17) 0.0047(16) -0.0026(15)
C14 0.0182(19) 0.032(2) 0.049(3) -0.010(2) 0.0089(18) -0.0051(16)
C17 0.0199(17) 0.0139(15) 0.0131(16) -0.0019(12) 0.0032(13) -0.0003(12)
C18 0.0170(17) 0.0170(16) 0.0144(16) -0.0046(13) 0.0016(13) 0.0006(12)
C22 0.030(2) 0.0231(18) 0.0198(19) 0.0089(15) 0.0037(15) 0.0038(15)
C7 0.0204(18) 0.0157(16) 0.025(2) 0.0045(14) 0.0084(15) 0.0059(13)
C23 0.022(2) 0.0283(19) 0.024(2) -0.0063(16) -0.0006(15) -0.0020(15)
C13 0.038(2) 0.043(3) 0.022(2) -0.0070(18) -0.0090(18) 0.025(2)
C24 0.038(2) 0.0174(17) 0.027(2) -0.0027(15) 0.0126(18) -0.0065(15)
C26 0.150(7) 0.030(3) 0.079(5) 0.017(3) 0.091(5) 0.020(3)
Cl1B 0.053(3) 0.0269(18) 0.0369(15) 0.0077(12) 0.0214(17) 0.0059(16)

loop_
_atom_type_symbol
_atom_type_description
_atom_type_scat_dispersion_real
_atom_type_scat_dispersion_imag
_atom_type_scat_source
C C 0.0033 0.0016 'International Tables Vol C Tables 4.2.6.8 and 6.1.1.4'
H H 0.0000 0.0000 'International Tables Vol C Tables 4.2.6.8 and 6.1.1.4'
Cl Cl 0.1484 0.1585 'International Tables Vol C Tables 4.2.6.8 and 6.1.1.4'
Dy Dy -0.1892 4.4098 'International Tables Vol C Tables 4.2.6.8 and 6.1.1.4'
I I -0.4742 1.8119 'International Tables Vol C Tables 4.2.6.8 and 6.1.1.4'
N N 0.0061 0.0033 'International Tables Vol C Tables 4.2.6.8 and 6.1.1.4'

loop_
_exptl_crystal_face_index_h
_exptl_crystal_face_index_k
_exptl_crystal_face_index_l
_exptl_crystal_face_perp_dist
-1 -1 0 0.1241
-1 1 0 0.1231
1 1 0 0.1293
1 -1 0 0.1498
0 0 -1 0.0585
0 0 1 0.0528
-1 1 2 0.0993
1 -1 -2 0.1399
1 -1 1 0.1333
0 1 2 0.0924
2 -1 1 0.1448
0 1 -2 0.0988
-1 0 -2 0.1081
-1 0 2 0.1036
-6 7 -22 0.0941

loop_
_geom_angle_atom_site_label_1
_geom_angle_atom_site_label_2
_geom_angle_atom_site_label_3
_geom_angle
_geom_angle_site_symmetry_1
_geom_angle_site_symmetry_3
_geom_angle_publ_flag
N1 Dy1 I1 62.30(7) . . ?
N1 Dy1 C10 83.56(10) . . ?
N1 Dy1 C6 91.49(10) . . ?
N1 Dy1 C8 134.72(11) . . ?
N1 Dy1 C20 80.54(10) . . ?
N1 Dy1 C19 97.38(10) . . ?
N1 Dy1 C9 107.75(11) . . ?
N1 Dy1 C16 98.50(10) . . ?
N1 Dy1 C17 128.95(10) . . ?
N1 Dy1 C18 128.27(10) . . ?
N1 Dy1 C7 122.24(11) . . ?
C10 Dy1 I1 102.22(8) . . ?
C10 Dy1 C6 31.05(10) . . ?
C10 Dy1 C16 177.83(10) . . ?
C10 Dy1 C17 147.11(11) . . ?
C6 Dy1 I1 79.55(7) . . ?
C6 Dy1 C16 147.74(10) . . ?
C6 Dy1 C17 133.69(11) . . ?
C8 Dy1 I1 122.28(8) . . ?
C8 Dy1 C10 51.18(11) . . ?
C8 Dy1 C6 51.55(11) . . ?
C8 Dy1 C20 138.00(11) . . ?
C8 Dy1 C16 126.78(11) . . ?
C8 Dy1 C17 96.08(11) . . ?
C20 Dy1 I1 91.94(8) . . ?
C20 Dy1 C10 150.70(11) . . ?
C20 Dy1 C6 170.40(11) . . ?
C20 Dy1 C16 31.02(10) . . ?
C20 Dy1 C17 51.60(11) . . ?
C19 Dy1 I1 123.12(8) . . ?
C19 Dy1 C10 129.28(11) . . ?
C19 Dy1 C6 157.21(11) . . ?
C19 Dy1 C8 109.57(11) . . ?
C19 Dy1 C20 31.24(11) . . ?
C19 Dy1 C9 105.68(11) . . ?
C19 Dy1 C16 51.29(11) . . ?
C19 Dy1 C17 51.66(11) . . ?
C19 Dy1 C18 31.29(11) . . ?
C19 Dy1 C7 137.64(12) . . ?
C9 Dy1 I1 130.67(8) . . ?
C9 Dy1 C10 31.08(11) . . ?
C9 Dy1 C6 51.54(10) . . ?
C9 Dy1 C8 30.89(12) . . ?
C9 Dy1 C20 136.11(11) . . ?
C9 Dy1 C16 147.69(11) . . ?
C9 Dy1 C17 118.56(11) . . ?
C9 Dy1 C18 97.03(11) . . ?
C16 Dy1 I1 78.23(8) . . ?
C17 Dy1 I1 98.61(7) . . ?
C17 Dy1 C16 30.96(10) . . ?
C18 Dy1 I1 128.04(8) . . ?
C18 Dy1 C10 127.95(11) . . ?
C18 Dy1 C6 137.72(11) . . ?
C18 Dy1 C8 86.67(11) . . ?
C18 Dy1 C20 51.58(11) . . ?
C18 Dy1 C16 51.12(11) . . ?
C18 Dy1 C17 31.10(10) . . ?
C7 Dy1 I1 91.00(8) . . ?
C7 Dy1 C10 51.28(11) . . ?
C7 Dy1 C6 31.15(11) . . ?
C7 Dy1 C8 31.29(12) . . ?
C7 Dy1 C20 155.17(11) . . ?
C7 Dy1 C9 51.46(11) . . ?
C7 Dy1 C16 126.68(11) . . ?
C7 Dy1 C17 103.60(11) . . ?
C7 Dy1 C18 108.85(12) . . ?
C2 I1 Dy1 68.16(10) . . ?
C5 N1 Dy1 144.0(2) . . ?
C2 N1 Dy1 110.5(2) . . ?
C2 N1 C5 105.0(3) . . ?
N1 C5 I4 121.2(2) . . ?
N1 C5 C4 111.1(3) . . ?
C4 C5 I4 127.7(3) . . ?
N1 C2 I1 118.9(2) . . ?
N1 C2 C3 112.4(3) . . ?
C3 C2 I1 128.7(3) . . ?
C6 C10 Dy1 74.50(19) . . ?
C6 C10 C15 124.3(3) . . ?
C9 C10 Dy1 74.04(19) . . ?
C9 C10 C6 108.4(3) . . ?
C9 C10 C15 126.9(3) . . ?
C15 C10 Dy1 123.1(2) . . ?
C10 C6 Dy1 74.45(18) . . ?
C10 C6 C11 124.7(3) . . ?
C10 C6 C7 107.4(3) . . ?
C11 C6 Dy1 125.5(2) . . ?
C7 C6 Dy1 73.97(19) . . ?
C7 C6 C11 127.1(3) . . ?
C9 C8 Dy1 74.30(19) . . ?
C9 C8 C7 108.0(3) . . ?
C9 C8 C13 127.0(4) . . ?
C7 C8 Dy1 74.10(19) . . ?
C7 C8 C13 123.7(4) . . ?
C13 C8 Dy1 128.1(3) . . ?
H21A C21 H21B 109.5 . . ?
H21A C21 H21C 109.5 . . ?
H21B C21 H21C 109.5 . . ?
C16 C21 H21A 109.5 . . ?
C16 C21 H21B 109.5 . . ?
C16 C21 H21C 109.5 . . ?
C19 C20 Dy1 73.61(19) . . ?
C19 C20 C25 126.3(3) . . ?
C16 C20 Dy1 75.15(18) . . ?
C16 C20 C19 107.5(3) . . ?
C16 C20 C25 126.0(3) . . ?
C25 C20 Dy1 121.8(2) . . ?
C20 C19 Dy1 75.15(19) . . ?
C20 C19 C18 108.2(3) . . ?
C20 C19 C24 127.1(3) . . ?
C18 C19 Dy1 75.05(19) . . ?
C18 C19 C24 124.1(3) . . ?
C24 C19 Dy1 122.7(2) . . ?
C5 C4 I3 126.7(2) . . ?
C5 C4 C3 106.3(3) . . ?
C3 C4 I3 127.0(3) . . ?
C10 C9 Dy1 74.88(19) . . ?
C10 C9 C14 125.0(4) . . ?
C8 C9 Dy1 74.8(2) . . ?
C8 C9 C10 108.2(3) . . ?
C8 C9 C14 126.5(4) . . ?
C14 C9 Dy1 122.2(2) . . ?
C2 C3 I2 126.8(3) . . ?
C2 C3 C4 105.3(3) . . ?
C4 C3 I2 127.9(3) . . ?
C21 C16 Dy1 126.7(2) . . ?
C20 C16 Dy1 73.83(19) . . ?
C20 C16 C21 125.5(3) . . ?
C20 C16 C17 108.7(3) . . ?
C17 C16 Dy1 74.21(19) . . ?
C17 C16 C21 124.9(3) . . ?
C20 C25 H25A 109.5 . . ?
C20 C25 H25B 109.5 . . ?
C20 C25 H25C 109.5 . . ?
H25A C25 H25B 109.5 . . ?
H25A C25 H25C 109.5 . . ?
H25B C25 H25C 109.5 . . ?
C10 C15 H15A 109.5 . . ?
C10 C15 H15B 109.5 . . ?
C10 C15 H15C 109.5 . . ?
H15A C15 H15B 109.5 . . ?
H15A C15 H15C 109.5 . . ?
H15B C15 H15C 109.5 . . ?
H12A C12 H12B 109.5 . . ?
H12A C12 H12C 109.5 . . ?
H12B C12 H12C 109.5 . . ?
C7 C12 H12A 109.5 . . ?
C7 C12 H12B 109.5 . . ?
C7 C12 H12C 109.5 . . ?
C6 C11 H11A 109.5 . . ?
C6 C11 H11B 109.5 . . ?
C6 C11 H11C 109.5 . . ?
H11A C11 H11B 109.5 . . ?
H11A C11 H11C 109.5 . . ?
H11B C11 H11C 109.5 . . ?
C9 C14 H14A 109.5 . . ?
C9 C14 H14B 109.5 . . ?
C9 C14 H14C 109.5 . . ?
H14A C14 H14B 109.5 . . ?
H14A C14 H14C 109.5 . . ?
H14B C14 H14C 109.5 . . ?
C16 C17 Dy1 74.83(19) . . ?
C16 C17 C18 107.5(3) . . ?
C16 C17 C22 126.0(3) . . ?
C18 C17 Dy1 74.02(19) . . ?
C18 C17 C22 126.2(3) . . ?
C22 C17 Dy1 122.0(2) . . ?
C19 C18 Dy1 73.7(2) . . ?
C19 C18 C23 124.6(3) . . ?
C17 C18 Dy1 74.88(19) . . ?
C17 C18 C19 108.1(3) . . ?
C17 C18 C23 125.9(3) . . ?
C23 C18 Dy1 127.8(2) . . ?
C17 C22 H22A 109.5 . . ?
C17 C22 H22B 109.5 . . ?
C17 C22 H22C 109.5 . . ?
H22A C22 H22B 109.5 . . ?
H22A C22 H22C 109.5 . . ?
H22B C22 H22C 109.5 . . ?
C6 C7 Dy1 74.88(18) . . ?
C6 C7 C8 108.1(3) . . ?
C6 C7 C12 125.8(4) . . ?
C8 C7 Dy1 74.61(19) . . ?
C8 C7 C12 126.0(4) . . ?
C12 C7 Dy1 119.9(2) . . ?
C18 C23 H23A 109.5 . . ?
C18 C23 H23B 109.5 . . ?
C18 C23 H23C 109.5 . . ?
H23A C23 H23B 109.5 . . ?
H23A C23 H23C 109.5 . . ?
H23B C23 H23C 109.5 . . ?
C8 C13 H13A 109.5 . . ?
C8 C13 H13B 109.5 . . ?
C8 C13 H13C 109.5 . . ?
H13A C13 H13B 109.5 . . ?
H13A C13 H13C 109.5 . . ?
H13B C13 H13C 109.5 . . ?
C19 C24 H24A 109.5 . . ?
C19 C24 H24B 109.5 . . ?
C19 C24 H24C 109.5 . . ?
H24A C24 H24B 109.5 . . ?
H24A C24 H24C 109.5 . . ?
H24B C24 H24C 109.5 . . ?
Cl2 C26 H26C 107.3 . . ?
Cl2 C26 H26D 107.3 . . ?
Cl2 C26 H26A 108.8 . . ?
Cl2 C26 H26B 108.8 . . ?
Cl1A C26 Cl2 120.2(5) . . ?
Cl1A C26 H26C 107.3 . . ?
Cl1A C26 H26D 107.3 . . ?
Cl1A C26 H26A 96.5 . . ?
Cl1A C26 H26B 113.5 . . ?
Cl1A C26 Cl1B 12.3(4) . . ?
H26C C26 H26D 106.9 . . ?
H26C C26 H26A 12.5 . . ?
H26C C26 H26B 97.0 . . ?
H26D C26 H26A 117.1 . . ?
H26D C26 H26B 10.2 . . ?
H26A C26 H26B 107.7 . . ?
Cl1B C26 Cl2 113.9(4) . . ?
Cl1B C26 H26C 119.5 . . ?
Cl1B C26 H26D 101.0 . . ?
Cl1B C26 H26A 108.8 . . ?
Cl1B C26 H26B 108.8 . . ?

loop_
_geom_bond_atom_site_label_1
_geom_bond_atom_site_label_2
_geom_bond_distance
_geom_bond_site_symmetry_2
_geom_bond_publ_flag
Dy1 I1 3.2334(3) . ?
Dy1 N1 2.379(3) . ?
Dy1 C10 2.655(3) . ?
Dy1 C6 2.656(3) . ?
Dy1 C8 2.650(3) . ?
Dy1 C20 2.651(3) . ?
Dy1 C19 2.631(3) . ?
Dy1 C9 2.644(3) . ?
Dy1 C16 2.668(3) . ?
Dy1 C17 2.660(3) . ?
Dy1 C18 2.649(3) . ?
Dy1 C7 2.644(3) . ?
I1 C2 2.087(3) . ?
I4 C5 2.074(3) . ?
I3 C4 2.070(3) . ?
I2 C3 2.063(3) . ?
Cl2 C26 1.739(5) . ?
Cl1A C26 1.646(9) . ?
N1 C5 1.368(4) . ?
N1 C2 1.363(4) . ?
C5 C4 1.388(5) . ?
C2 C3 1.380(5) . ?
C10 C6 1.421(5) . ?
C10 C9 1.420(5) . ?
C10 C15 1.502(5) . ?
C6 C11 1.504(5) . ?
C6 C7 1.423(5) . ?
C8 C9 1.410(5) . ?
C8 C7 1.428(5) . ?
C8 C13 1.500(5) . ?
C21 H21A 0.9800 . ?
C21 H21B 0.9800 . ?
C21 H21C 0.9800 . ?
C21 C16 1.514(5) . ?
C20 C19 1.422(5) . ?
C20 C16 1.422(5) . ?
C20 C25 1.513(5) . ?
C19 C18 1.424(5) . ?
C19 C24 1.511(5) . ?
C4 C3 1.414(5) . ?
C9 C14 1.508(5) . ?
C16 C17 1.422(5) . ?
C25 H25A 0.9800 . ?
C25 H25B 0.9800 . ?
C25 H25C 0.9800 . ?
C15 H15A 0.9800 . ?
C15 H15B 0.9800 . ?
C15 H15C 0.9800 . ?
C12 H12A 0.9800 . ?
C12 H12B 0.9800 . ?
C12 H12C 0.9800 . ?
C12 C7 1.502(5) . ?
C11 H11A 0.9800 . ?
C11 H11B 0.9800 . ?
C11 H11C 0.9800 . ?
C14 H14A 0.9800 . ?
C14 H14B 0.9800 . ?
C14 H14C 0.9800 . ?
C17 C18 1.423(5) . ?
C17 C22 1.492(5) . ?
C18 C23 1.496(5) . ?
C22 H22A 0.9800 . ?
C22 H22B 0.9800 . ?
C22 H22C 0.9800 . ?
C23 H23A 0.9800 . ?
C23 H23B 0.9800 . ?
C23 H23C 0.9800 . ?
C13 H13A 0.9800 . ?
C13 H13B 0.9800 . ?
C13 H13C 0.9800 . ?
C24 H24A 0.9800 . ?
C24 H24B 0.9800 . ?
C24 H24C 0.9800 . ?
C26 H26C 0.9900 . ?
C26 H26D 0.9900 . ?
C26 H26A 0.9900 . ?
C26 H26B 0.9900 . ?
C26 Cl1B 1.717(8) . ?

loop_
_geom_torsion_atom_site_label_1
_geom_torsion_atom_site_label_2
_geom_torsion_atom_site_label_3
_geom_torsion_atom_site_label_4
_geom_torsion
_geom_torsion_site_symmetry_1
_geom_torsion_site_symmetry_2
_geom_torsion_site_symmetry_3
_geom_torsion_site_symmetry_4
_geom_torsion_publ_flag
Dy1 N1 C5 I4 9.4(5) . . . . ?
Dy1 N1 C5 C4 -169.5(3) . . . . ?
Dy1 N1 C2 I1 -4.3(3) . . . . ?
Dy1 N1 C2 C3 173.2(2) . . . . ?
Dy1 C10 C6 C11 122.7(3) . . . . ?
Dy1 C10 C6 C7 -67.2(2) . . . . ?
Dy1 C10 C9 C8 68.0(2) . . . . ?
Dy1 C10 C9 C14 -118.9(3) . . . . ?
Dy1 C6 C7 C8 -67.8(2) . . . . ?
Dy1 C6 C7 C12 116.2(3) . . . . ?
Dy1 C8 C9 C10 -68.1(2) . . . . ?
Dy1 C8 C9 C14 119.0(4) . . . . ?
Dy1 C8 C7 C6 68.0(2) . . . . ?
Dy1 C8 C7 C12 -116.1(4) . . . . ?
Dy1 C20 C19 C18 -68.4(2) . . . . ?
Dy1 C20 C19 C24 120.0(4) . . . . ?
Dy1 C20 C16 C21 -123.9(3) . . . . ?
Dy1 C20 C16 C17 66.6(2) . . . . ?
Dy1 C19 C18 C17 -67.5(2) . . . . ?
Dy1 C19 C18 C23 125.0(3) . . . . ?
Dy1 C16 C17 C18 67.4(2) . . . . ?
Dy1 C16 C17 C22 -118.8(3) . . . . ?
Dy1 C17 C18 C19 66.7(2) . . . . ?
Dy1 C17 C18 C23 -126.0(3) . . . . ?
I1 C2 C3 I2 -4.8(5) . . . . ?
I1 C2 C3 C4 177.6(2) . . . . ?
I4 C5 C4 I3 1.2(5) . . . . ?
I4 C5 C4 C3 -178.8(2) . . . . ?
I3 C4 C3 I2 2.2(5) . . . . ?
I3 C4 C3 C2 179.8(2) . . . . ?
N1 C5 C4 I3 180.0(2) . . . . ?
N1 C5 C4 C3 0.0(4) . . . . ?
N1 C2 C3 I2 178.0(2) . . . . ?
N1 C2 C3 C4 0.3(4) . . . . ?
C5 N1 C2 I1 -177.8(2) . . . . ?
C5 N1 C2 C3 -0.3(4) . . . . ?
C5 C4 C3 I2 -177.8(3) . . . . ?
C5 C4 C3 C2 -0.2(4) . . . . ?
C2 N1 C5 I4 179.1(2) . . . . ?
C2 N1 C5 C4 0.2(4) . . . . ?
C10 C6 C7 Dy1 67.5(2) . . . . ?
C10 C6 C7 C8 -0.3(4) . . . . ?
C10 C6 C7 C12 -176.3(3) . . . . ?
C6 C10 C9 Dy1 -67.2(2) . . . . ?
C6 C10 C9 C8 0.8(4) . . . . ?
C6 C10 C9 C14 173.9(3) . . . . ?
C21 C16 C17 Dy1 124.0(3) . . . . ?
C21 C16 C17 C18 -168.6(3) . . . . ?
C21 C16 C17 C22 5.3(5) . . . . ?
C20 C19 C18 Dy1 68.5(2) . . . . ?
C20 C19 C18 C17 0.9(4) . . . . ?
C20 C19 C18 C23 -166.5(3) . . . . ?
C20 C16 C17 Dy1 -66.3(2) . . . . ?
C20 C16 C17 C18 1.1(4) . . . . ?
C20 C16 C17 C22 174.9(3) . . . . ?
C19 C20 C16 Dy1 -67.1(2) . . . . ?
C19 C20 C16 C21 169.0(3) . . . . ?
C19 C20 C16 C17 -0.5(4) . . . . ?
C9 C10 C6 Dy1 66.9(2) . . . . ?
C9 C10 C6 C11 -170.5(3) . . . . ?
C9 C10 C6 C7 -0.3(4) . . . . ?
C9 C8 C7 Dy1 -67.2(2) . . . . ?
C9 C8 C7 C6 0.9(4) . . . . ?
C9 C8 C7 C12 176.8(3) . . . . ?
C16 C20 C19 Dy1 68.1(2) . . . . ?
C16 C20 C19 C18 -0.3(4) . . . . ?
C16 C20 C19 C24 -171.8(3) . . . . ?
C16 C17 C18 Dy1 -67.9(2) . . . . ?
C16 C17 C18 C19 -1.2(4) . . . . ?
C16 C17 C18 C23 166.0(3) . . . . ?
C25 C20 C19 Dy1 -117.8(3) . . . . ?
C25 C20 C19 C18 173.8(3) . . . . ?
C25 C20 C19 C24 2.3(6) . . . . ?
C25 C20 C16 Dy1 118.8(3) . . . . ?
C25 C20 C16 C21 -5.1(6) . . . . ?
C25 C20 C16 C17 -174.6(3) . . . . ?
C15 C10 C6 Dy1 -119.8(3) . . . . ?
C15 C10 C6 C11 2.9(5) . . . . ?
C15 C10 C6 C7 173.1(3) . . . . ?
C15 C10 C9 Dy1 119.7(3) . . . . ?
C15 C10 C9 C8 -172.3(3) . . . . ?
C15 C10 C9 C14 0.7(6) . . . . ?
C11 C6 C7 Dy1 -122.7(4) . . . . ?
C11 C6 C7 C8 169.5(3) . . . . ?
C11 C6 C7 C12 -6.4(6) . . . . ?
C22 C17 C18 Dy1 118.2(3) . . . . ?
C22 C17 C18 C19 -175.1(3) . . . . ?
C22 C17 C18 C23 -7.8(6) . . . . ?
C7 C8 C9 Dy1 67.0(2) . . . . ?
C7 C8 C9 C10 -1.0(4) . . . . ?
C7 C8 C9 C14 -174.0(3) . . . . ?
C13 C8 C9 Dy1 -126.2(4) . . . . ?
C13 C8 C9 C10 165.7(3) . . . . ?
C13 C8 C9 C14 -7.2(6) . . . . ?
C13 C8 C7 Dy1 125.5(4) . . . . ?
C13 C8 C7 C6 -166.4(3) . . . . ?
C13 C8 C7 C12 9.5(6) . . . . ?
C24 C19 C18 Dy1 -119.6(3) . . . . ?
C24 C19 C18 C17 172.8(3) . . . . ?
C24 C19 C18 C23 5.4(5) . . . . ?

loop_
_exptl_oxdiff_crystal_face_indexfrac_h
_exptl_oxdiff_crystal_face_indexfrac_k
_exptl_oxdiff_crystal_face_indexfrac_l
_exptl_oxdiff_crystal_face_x
_exptl_oxdiff_crystal_face_y
_exptl_oxdiff_crystal_face_z
-1.0009 -0.9997 0.0094 -0.0783 -0.0142 0.0325
-1.0005 1.0022 0.0079 0.0038 0.0040 0.0859
1.0009 0.9997 -0.0094 0.0783 0.0142 -0.0325
1.0005 -1.0022 -0.0079 -0.0038 -0.0040 -0.0859
-0.0017 -0.0006 -0.9990 -0.0100 0.0322 0.0044
0.0017 0.0006 0.9990 0.0100 -0.0322 -0.0044
-0.9971 1.0034 2.0059 0.0239 -0.0605 0.0770
0.9971 -1.0034 -2.0059 -0.0239 0.0605 -0.0770
1.0021 -1.0016 0.9911 0.0063 -0.0363 -0.0903
0.0036 1.0022 1.9972 0.0612 -0.0554 0.0178
2.0028 -1.0028 0.9825 0.0435 -0.0312 -0.1495
-0.0031 0.9997 -1.9987 0.0210 0.0736 0.0356
-1.0040 -0.0000 -1.9893 -0.0574 0.0594 0.0681
-0.9973 0.0025 2.0066 -0.0172 -0.0696 0.0503
-5.7941 7.2662 -22.3628 -0.1415 0.7602 0.6341
